data_7701912
loop_
_publ_author_name
'He, Liang'
'Wang, Kang-Nan'
'Zheng, Yue'
'Cao, Jian-Jun'
'Zhang, Ming-Fang'
'Tan, Cai-Ping'
'Ji, Liang-Nian'
'Mao, Zong-Wan'

_publ_section_title
;
 Cyclometalated iridium(iii) complexes induce mitochondria-derived
 paraptotic cell death and inhibit tumor growth in vivo.
;
_journal_issue 20
_journal_name_full 'Dalton transactions (Cambridge, England : 2003)'
_journal_page_first 6942
_journal_page_last 6953
_journal_paper_doi 10.1039/c8dt00783g
_journal_volume 47
_journal_year 2018
_chemical_formula_moiety 'C51 H35 Ir N5, F6 P, C H2 Cl2'
_chemical_formula_sum 'C52 H35 Cl2 F6 Ir N5 P'
_chemical_formula_weight 1137.92
_space_group_crystal_system monoclinic
_space_group_IT_number 14
_space_group_name_Hall '-P 2ybc'
_space_group_name_H-M_alt 'P 1 21/c 1'
_symmetry_space_group_name_Hall '-P 2ybc'
_symmetry_space_group_name_H-M 'P 1 21/c 1'
_atom_sites_solution_hydrogens geom
_atom_sites_solution_primary direct
_atom_sites_solution_secondary difmap
_audit_creation_date 2017-11-01
_audit_creation_method
;
Olex2 1.2
(compiled 2017.03.28 svn.r3405 for OlexSys, GUI svn.r5337)
;
_audit_update_record
;
2017-12-21 deposited with the CCDC.
2018-04-13 downloaded from the CCDC.
;
_cell_angle_alpha 90.00
_cell_angle_beta 92.268(2)
_cell_angle_gamma 90.00
_cell_formula_units_Z 4
_cell_length_a 13.7563(10)
_cell_length_b 26.9979(14)
_cell_length_c 12.3453(8)
_cell_measurement_reflns_used 20070
_cell_measurement_temperature 298
_cell_measurement_theta_max 55.09
_cell_measurement_theta_min 6.38
_cell_volume 4581.3(5)
_computing_molecular_graphics 'Olex2 (Dolomanov et al., 2009)'
_computing_publication_material 'Olex2 (Dolomanov et al., 2009)'
_computing_structure_refinement 'XL (Sheldrick, 2008)'
_computing_structure_solution 'SHELXS-97 (Sheldrick, 1990)'
_diffrn_ambient_temperature 298
_diffrn_measured_fraction_theta_full 0.998
_diffrn_measured_fraction_theta_max 0.998
_diffrn_measurement_device_type 'multiwire proportional'
_diffrn_measurement_method 'phi and omega scans'
_diffrn_radiation_monochromator graphite
_diffrn_radiation_type MoK\a
_diffrn_radiation_wavelength 0.71073
_diffrn_reflns_av_R_equivalents 0.0575
_diffrn_reflns_av_unetI/netI 0.0569
_diffrn_reflns_limit_h_max 17
_diffrn_reflns_limit_h_min -17
_diffrn_reflns_limit_k_max 34
_diffrn_reflns_limit_k_min -33
_diffrn_reflns_limit_l_max 16
_diffrn_reflns_limit_l_min -16
_diffrn_reflns_number 38091
_diffrn_reflns_theta_full 27.48
_diffrn_reflns_theta_max 27.48
_diffrn_reflns_theta_min 3.02
_diffrn_source 'fine-focus sealed tube'
_exptl_absorpt_coefficient_mu 3.134
_exptl_absorpt_correction_T_max 1.000
_exptl_absorpt_correction_T_min 0.176
_exptl_absorpt_correction_type multi-scan
_exptl_crystal_colour 'metallic reddish red'
_exptl_crystal_colour_lustre metallic
_exptl_crystal_colour_modifier reddish
_exptl_crystal_colour_primary red
_exptl_crystal_density_diffrn 1.650
_exptl_crystal_density_method 'not measured'
_exptl_crystal_description block
_exptl_crystal_F_000 2248
_exptl_crystal_preparation Luminescent
_exptl_crystal_recrystallization_method 'Re-crystallisation from solvent'
_exptl_crystal_size_max 0.2
_exptl_crystal_size_mid 0.2
_exptl_crystal_size_min 0.1
_refine_diff_density_max 2.159
_refine_diff_density_min -1.497
_refine_diff_density_rms 0.159
_refine_ls_extinction_method none
_refine_ls_goodness_of_fit_ref 0.987
_refine_ls_hydrogen_treatment constr
_refine_ls_matrix_type full
_refine_ls_number_parameters 605
_refine_ls_number_reflns 10483
_refine_ls_number_restraints 90
_refine_ls_restrained_S_all 1.030
_refine_ls_R_factor_all 0.0757
_refine_ls_R_factor_gt 0.0593
_refine_ls_shift/su_max 0.015
_refine_ls_shift/su_mean 0.002
_refine_ls_structure_factor_coef Fsqd
_refine_ls_weighting_details 'calc w=1/[\s^2^(Fo^2^)+(0.1309P)^2^+0.0000P] where P=(Fo^2^+2Fc^2^)/3'
_refine_ls_weighting_scheme calc
_refine_ls_wR_factor_gt 0.1719
_refine_ls_wR_factor_ref 0.1894
_reflns_number_gt 7601
_reflns_number_total 10483
_reflns_threshold_expression >2sigma(I)
_cod_data_source_file c8dt00783g2.cif
_cod_data_source_block a
_cod_database_code 7701912
_olex2_refinement_description
;
1. Fixed Uiso
 At 1.2 times of:
  All C(H) groups, All C(H,H) groups
 At 1.5 times of:
  All C(H,H,H) groups
2. Restrained distances
 C52-Cl1 = C52-Cl2
 1.7 with sigma of 0.01
 C25-C24
 1.5 with sigma of 0.01
 C23-C25
 2.5 with sigma of 0.01
 C26-C24
 2.6 with sigma of 0.01
 Cl1-Cl2
 2.85 with sigma of 0.01
3. Uiso/Uaniso restraints and constraints
C52 \\sim Cl1 \\sim Cl2 \\sim C22 \\sim C26: within 2A with sigma of 0.01 and
sigma for terminal atoms of 0.005
F9 \\sim F10 \\sim F3 \\sim F6 \\sim F4: within 2A with sigma of 0.01 and sigma
for terminal atoms of 0.005
Uanis(C52) \\sim Ueq, Uanis(Cl1) \\sim Ueq, Uanis(Cl2) \\sim Ueq, Uanis(C22)
\\sim Ueq, Uanis(C26) \\sim Ueq: with sigma of 0.01 and sigma for terminal
atoms of 0.005
Uanis(F9) \\sim Ueq, Uanis(F10) \\sim Ueq, Uanis(F3) \\sim Ueq, Uanis(F6) \\sim
Ueq, Uanis(F4) \\sim Ueq: with sigma of 0.01 and sigma for terminal atoms of
0.005
4.a Secondary CH2 refined with riding coordinates:
 C52(H52A,H52B)
4.b Aromatic/amide H refined with riding coordinates:
 C1(H1), C5(H5), C2(H2), C4(H4), C6(H6), C7(H7), C11(H11), C12(H12), C13(H13),
 C14(H14), C16(H16), C17(H17), C19(H19), C20(H20), C21(H21), C22(H22), C26(H26),
  C27(H27), C28(H28), C29(H29), C32(H32), C33(H33), C34(H34), C35(H35),
 C37(H37), C38(H38), C43(H43), C44(H44), C46(H46), C47(H47), C48(H48), C49(H49)
4.c Idealised Me refined as rotating group:
 C51(H51A,H51B,H51C)
;
_olex2_submission_special_instructions 'No special instructions were received'

loop_
_space_group_symop_id
_space_group_symop_operation_xyz
1 'x, y, z'
2 '-x, y+1/2, -z+1/2'
3 '-x, -y, -z'
4 'x, -y-1/2, z-1/2'

loop_
_atom_site_label
_atom_site_type_symbol
_atom_site_fract_x
_atom_site_fract_y
_atom_site_fract_z
_atom_site_U_iso_or_equiv
_atom_site_adp_type
_atom_site_occupancy
_atom_site_calc_flag
_atom_site_refinement_flags_posn
_atom_site_refinement_flags_adp
Ir1 Ir 0.424804(18) 0.592824(9) 0.200292(19) 0.05185(13) Uani 1 d . .
N1 N 0.3388(4) 0.5687(2) 0.3207(4) 0.0563(12) Uani 1 d . .
N2 N 0.5189(4) 0.6152(2) 0.0871(5) 0.0605(13) Uani 1 d . .
N3 N 0.3326(4) 0.6550(2) 0.1335(5) 0.0592(13) Uani 1 d . .
N4 N 0.3224(4) 0.5568(2) 0.0908(4) 0.0558(12) Uani 1 d . .
N5 N 0.0908(5) 0.5846(2) -0.0633(5) 0.0651(15) Uani 1 d . .
C1 C 0.2602(6) 0.5952(3) 0.3528(6) 0.0640(18) Uani 1 d . .
H1 H 0.2484 0.6262 0.3225 0.077 Uiso 1 calc R .
C5 C 0.1517(9) 0.4621(5) 0.5710(9) 0.113(4) Uani 1 d . .
H5 H 0.1071 0.4485 0.6172 0.136 Uiso 1 calc R .
C2 C 0.1996(5) 0.5779(3) 0.4263(6) 0.0706(19) Uani 1 d . .
H2 H 0.1496 0.5979 0.4498 0.085 Uiso 1 calc R .
C3 C 0.2111(5) 0.5302(3) 0.4678(6) 0.0650(17) Uani 1 d . .
C4 C 0.1427(7) 0.5083(4) 0.5385(7) 0.091(3) Uani 1 d . .
H4 H 0.0910 0.5273 0.5618 0.109 Uiso 1 calc R .
C6 C 0.2285(10) 0.4335(5) 0.5356(10) 0.118(4) Uani 1 d . .
H6 H 0.2345 0.4011 0.5603 0.142 Uiso 1 calc R .
C7 C 0.2946(6) 0.4507(3) 0.4671(7) 0.084(2) Uani 1 d . .
H7 H 0.3424 0.4299 0.4418 0.101 Uiso 1 calc R .
C8 C 0.2903(5) 0.5009(3) 0.4343(5) 0.0626(17) Uani 1 d . .
C9 C 0.3587(5) 0.5241(2) 0.3639(5) 0.0541(14) Uani 1 d . .
C10 C 0.4529(5) 0.5038(2) 0.3308(5) 0.0516(13) Uani 1 d . .
C11 C 0.5043(5) 0.4638(3) 0.3769(5) 0.0605(16) Uani 1 d . .
H11 H 0.4770 0.4463 0.4331 0.073 Uiso 1 calc R .
C12 C 0.5928(5) 0.4495(3) 0.3427(6) 0.0651(17) Uani 1 d . .
H12 H 0.6259 0.4233 0.3762 0.078 Uiso 1 calc R .
C13 C 0.6324(5) 0.4741(3) 0.2585(6) 0.0698(19) Uani 1 d . .
H13 H 0.6911 0.4633 0.2321 0.084 Uiso 1 calc R .
C14 C 0.5860(5) 0.5152(3) 0.2113(6) 0.0632(17) Uani 1 d . .
H14 H 0.6147 0.5317 0.1547 0.076 Uiso 1 calc R .
C15 C 0.4980(5) 0.5317(2) 0.2478(5) 0.0539(14) Uani 1 d . .
C16 C 0.5043(6) 0.6033(3) -0.0187(6) 0.0713(19) Uani 1 d . .
H16 H 0.4513 0.5836 -0.0394 0.086 Uiso 1 calc R .
C17 C 0.5660(6) 0.6195(3) -0.0973(7) 0.075(2) Uani 1 d . .
H17 H 0.5520 0.6124 -0.1700 0.090 Uiso 1 calc R .
C18 C 0.6491(5) 0.6465(3) -0.0675(7) 0.073(2) Uani 1 d . .
C19 C 0.7126(7) 0.6621(4) -0.1487(9) 0.099(3) Uani 1 d . .
H19 H 0.6971 0.6554 -0.2213 0.118 Uiso 1 calc R .
C20 C 0.7975(9) 0.6871(4) -0.1198(11) 0.112(4) Uani 1 d . .
H20 H 0.8387 0.6988 -0.1719 0.134 Uiso 1 calc R .
C21 C 0.8193(7) 0.6944(5) -0.0063(12) 0.116(4) Uani 1 d . .
H21 H 0.8774 0.7098 0.0147 0.139 Uiso 1 calc R .
C22 C 0.7594(7) 0.6797(4) 0.0712(9) 0.094(3) Uani 1 d . U
H22 H 0.7783 0.6846 0.1436 0.113 Uiso 1 calc R .
C23 C 0.6686(5) 0.6572(3) 0.0459(6) 0.0652(17) Uani 1 d D .
C24 C 0.5996(5) 0.6419(2) 0.1189(5) 0.0604(16) Uani 1 d D .
C25 C 0.5988(6) 0.6527(3) 0.2357(5) 0.071(2) Uani 1 d D .
C26 C 0.6571(8) 0.6876(4) 0.2945(7) 0.100(3) Uani 1 d D U
H26 H 0.6997 0.7072 0.2566 0.120 Uiso 1 calc R .
C27 C 0.6535(10) 0.6936(5) 0.4039(9) 0.120(4) Uani 1 d . .
H27 H 0.6976 0.7143 0.4407 0.144 Uiso 1 calc R .
C28 C 0.5830(8) 0.6683(3) 0.4599(8) 0.092(3) Uani 1 d . .
H28 H 0.5794 0.6723 0.5344 0.111 Uiso 1 calc R .
C29 C 0.5187(6) 0.6376(3) 0.4047(6) 0.074(2) Uani 1 d . .
H29 H 0.4708 0.6216 0.4427 0.089 Uiso 1 calc R .
C30 C 0.5232(5) 0.6296(3) 0.2930(6) 0.0615(16) Uani 1 d . .
C31 C 0.3473(5) 0.7052(2) 0.1481(6) 0.0624(16) Uani 1 d . .
C32 C 0.3954(6) 0.7224(3) 0.2443(7) 0.077(2) Uani 1 d . .
H32 H 0.4133 0.7003 0.2994 0.092 Uiso 1 calc R .
C33 C 0.4153(9) 0.7724(4) 0.2553(9) 0.104(3) Uani 1 d . .
H33 H 0.4514 0.7835 0.3159 0.125 Uiso 1 calc R .
C34 C 0.3828(10) 0.8062(3) 0.1784(10) 0.109(4) Uani 1 d . .
H34 H 0.3952 0.8397 0.1891 0.131 Uiso 1 calc R .
C35 C 0.3338(9) 0.7912(4) 0.0887(9) 0.104(3) Uani 1 d . .
H35 H 0.3118 0.8146 0.0381 0.125 Uiso 1 calc R .
C36 C 0.3149(7) 0.7401(3) 0.0692(7) 0.077(2) Uani 1 d . .
C37 C 0.2640(6) 0.7227(3) -0.0223(7) 0.078(2) Uani 1 d . .
H37 H 0.2448 0.7446 -0.0771 0.094 Uiso 1 calc R .
C38 C 0.2412(6) 0.6723(3) -0.0325(6) 0.0685(19) Uani 1 d . .
H38 H 0.2045 0.6607 -0.0921 0.082 Uiso 1 calc R .
C39 C 0.2747(5) 0.6398(3) 0.0486(5) 0.0571(15) Uani 1 d . .
C40 C 0.2544(5) 0.5864(2) 0.0424(5) 0.0565(15) Uani 1 d . .
C41 C 0.1766(5) 0.5649(3) -0.0173(5) 0.0580(15) Uani 1 d . .
C42 C 0.1788(5) 0.5132(3) -0.0387(5) 0.0624(17) Uani 1 d . .
C43 C 0.2514(5) 0.4843(3) 0.0088(6) 0.0625(16) Uani 1 d . .
H43 H 0.2542 0.4504 -0.0037 0.075 Uiso 1 calc R .
C44 C 0.3202(5) 0.5078(2) 0.0760(5) 0.0581(15) Uani 1 d . .
H44 H 0.3670 0.4886 0.1125 0.070 Uiso 1 calc R .
C45 C 0.0944(6) 0.5015(3) -0.1060(5) 0.0694(19) Uani 1 d . .
C46 C 0.0556(7) 0.4587(4) -0.1480(7) 0.087(3) Uani 1 d . .
H46 H 0.0880 0.4287 -0.1379 0.104 Uiso 1 calc R .
C47 C -0.0331(7) 0.4607(5) -0.2061(8) 0.103(4) Uani 1 d . .
H47 H -0.0608 0.4318 -0.2348 0.123 Uiso 1 calc R .
C48 C -0.0794(7) 0.5052(5) -0.2210(8) 0.095(3) Uani 1 d . .
H48 H -0.1356 0.5057 -0.2655 0.115 Uiso 1 calc R .
C49 C -0.0487(6) 0.5489(4) -0.1748(7) 0.084(2) Uani 1 d . .
H49 H -0.0843 0.5781 -0.1809 0.101 Uiso 1 calc R .
C50 C 0.0412(5) 0.5456(3) -0.1176(6) 0.0698(19) Uani 1 d . .
C51 C 0.0395(6) 0.6286(3) -0.0320(7) 0.078(2) Uani 1 d . .
H51A H 0.0643 0.6396 0.0377 0.116 Uiso 1 calc GR .
H51B H -0.0286 0.6214 -0.0283 0.116 Uiso 1 calc GR .
H51C H 0.0486 0.6542 -0.0846 0.116 Uiso 1 calc GR .
P1 P 0.0327(3) 0.70405(12) 0.2913(3) 0.1083(9) Uani 1 d . .
F1 F 0.1058(8) 0.6855(3) 0.3805(7) 0.182(4) Uani 1 d . .
F3 F 0.0088(12) 0.7449(6) 0.3613(13) 0.261(5) Uani 1 d . U
F4 F 0.0977(12) 0.6729(7) 0.2140(13) 0.265(5) Uani 1 d . U
F6 F -0.0363(10) 0.7215(5) 0.2029(9) 0.218(4) Uani 1 d . U
F9 F 0.1168(13) 0.7373(7) 0.2632(13) 0.266(4) Uani 1 d . U
F10 F -0.0315(14) 0.6629(7) 0.3214(15) 0.306(7) Uani 1 d . U
Cl2 Cl -0.0635(5) 0.6393(3) 0.6122(6) 0.258(3) Uani 1 d D U
C52 C 0.0462(9) 0.6667(6) 0.6276(18) 0.232(3) Uani 1 d D U
H52A H 0.0399 0.6960 0.6724 0.278 Uiso 1 calc R .
H52B H 0.0668 0.6775 0.5572 0.278 Uiso 1 calc R .
Cl1 Cl 0.1341(5) 0.6293(2) 0.6851(4) 0.213(2) Uani 1 d D U

loop_
_atom_site_aniso_label
_atom_site_aniso_U_11
_atom_site_aniso_U_22
_atom_site_aniso_U_33
_atom_site_aniso_U_23
_atom_site_aniso_U_13
_atom_site_aniso_U_12
Ir1 0.05526(19) 0.04830(19) 0.05163(18) 0.00243(9) -0.00241(12) 0.00253(10)
N1 0.052(3) 0.063(3) 0.053(3) 0.000(2) -0.005(2) 0.006(3)
N2 0.060(3) 0.058(3) 0.064(3) 0.009(3) 0.002(3) -0.001(3)
N3 0.064(3) 0.052(3) 0.061(3) 0.003(2) -0.007(3) 0.001(3)
N4 0.051(3) 0.059(3) 0.056(3) 0.006(2) -0.004(2) 0.002(3)
N5 0.059(3) 0.075(4) 0.061(3) 0.004(3) -0.005(3) -0.002(3)
C1 0.064(4) 0.067(5) 0.061(4) -0.008(3) 0.003(3) 0.011(3)
C5 0.109(8) 0.135(10) 0.098(7) 0.024(7) 0.042(6) -0.026(7)
C2 0.055(4) 0.086(5) 0.071(5) -0.010(4) 0.008(3) 0.013(4)
C3 0.062(4) 0.079(5) 0.054(4) -0.003(3) 0.002(3) -0.001(4)
C4 0.076(5) 0.118(8) 0.079(5) -0.008(5) 0.017(4) -0.008(5)
C6 0.113(9) 0.115(9) 0.128(9) 0.045(8) 0.027(8) -0.019(8)
C7 0.079(5) 0.089(6) 0.084(5) 0.020(4) 0.018(4) -0.002(5)
C8 0.061(4) 0.073(5) 0.053(3) 0.003(3) -0.003(3) -0.008(3)
C9 0.056(3) 0.059(4) 0.046(3) -0.001(2) -0.003(3) -0.001(3)
C10 0.055(3) 0.048(3) 0.051(3) -0.002(2) -0.006(3) -0.004(3)
C11 0.067(4) 0.056(4) 0.057(4) 0.004(3) -0.006(3) -0.002(3)
C12 0.067(4) 0.053(4) 0.074(4) 0.004(3) -0.009(3) 0.012(3)
C13 0.057(4) 0.071(5) 0.080(5) -0.009(4) 0.000(3) 0.021(4)
C14 0.064(4) 0.057(4) 0.069(4) 0.008(3) 0.011(3) 0.010(3)
C15 0.056(3) 0.052(4) 0.053(3) -0.003(2) -0.002(3) 0.003(3)
C16 0.075(5) 0.075(5) 0.064(4) 0.006(3) -0.007(4) 0.004(4)
C17 0.081(5) 0.080(5) 0.066(4) 0.010(4) 0.007(4) 0.003(4)
C18 0.063(4) 0.069(5) 0.088(5) 0.019(4) 0.015(4) 0.009(4)
C19 0.081(6) 0.110(8) 0.106(7) 0.024(6) 0.019(5) -0.004(5)
C20 0.102(8) 0.115(9) 0.121(9) 0.021(7) 0.045(7) -0.004(6)
C21 0.058(5) 0.121(10) 0.172(13) 0.000(8) 0.035(7) -0.014(5)
C22 0.070(5) 0.102(6) 0.112(6) 0.000(5) 0.016(5) 0.005(4)
C23 0.059(4) 0.050(4) 0.087(5) 0.010(3) 0.006(3) 0.006(3)
C24 0.060(4) 0.052(4) 0.069(4) 0.007(3) 0.000(3) 0.005(3)
C25 0.081(5) 0.064(5) 0.068(4) 0.008(3) -0.006(4) -0.017(4)
C26 0.115(6) 0.081(5) 0.103(6) -0.005(4) -0.005(5) -0.041(5)
C27 0.151(11) 0.113(9) 0.094(7) -0.006(6) -0.018(7) -0.058(8)
C28 0.128(8) 0.073(5) 0.074(5) -0.008(4) -0.018(5) -0.013(6)
C29 0.084(5) 0.072(5) 0.065(4) 0.002(3) -0.015(4) -0.003(4)
C30 0.062(4) 0.053(4) 0.069(4) -0.001(3) -0.015(3) 0.001(3)
C31 0.073(4) 0.042(3) 0.072(4) 0.004(3) 0.002(3) 0.001(3)
C32 0.098(6) 0.057(4) 0.075(5) -0.002(3) -0.010(4) 0.015(4)
C33 0.133(9) 0.069(6) 0.109(8) -0.014(5) -0.017(6) -0.012(6)
C34 0.137(9) 0.040(4) 0.148(10) -0.003(5) -0.014(8) 0.005(5)
C35 0.138(9) 0.063(5) 0.110(8) 0.029(5) -0.014(7) -0.009(6)
C36 0.092(6) 0.055(4) 0.084(5) 0.016(4) -0.003(4) -0.004(4)
C37 0.083(5) 0.080(5) 0.072(5) 0.024(4) -0.002(4) 0.007(4)
C38 0.071(4) 0.065(5) 0.069(4) 0.010(3) -0.008(3) 0.008(4)
C39 0.062(4) 0.055(4) 0.054(3) 0.005(3) 0.000(3) 0.003(3)
C40 0.059(4) 0.061(4) 0.049(3) 0.001(3) 0.003(3) 0.002(3)
C41 0.056(4) 0.069(4) 0.049(3) 0.009(3) 0.000(3) -0.003(3)
C42 0.060(4) 0.080(5) 0.048(3) -0.002(3) 0.009(3) -0.007(3)
C43 0.068(4) 0.059(4) 0.061(4) -0.005(3) 0.005(3) -0.005(3)
C44 0.061(4) 0.052(4) 0.061(4) -0.003(3) -0.001(3) 0.012(3)
C45 0.071(4) 0.089(5) 0.049(3) -0.005(3) 0.007(3) -0.011(4)
C46 0.100(6) 0.097(7) 0.064(5) -0.017(4) 0.002(4) -0.027(5)
C47 0.067(5) 0.149(10) 0.093(6) -0.034(6) 0.013(5) -0.046(6)
C48 0.061(5) 0.146(10) 0.079(6) -0.019(6) -0.010(4) -0.009(6)
C49 0.060(4) 0.114(7) 0.078(5) 0.008(5) -0.011(4) -0.018(5)
C50 0.062(4) 0.096(6) 0.051(4) 0.003(3) -0.001(3) -0.011(4)
C51 0.074(5) 0.085(6) 0.072(5) 0.010(4) -0.003(4) 0.013(4)
P1 0.128(2) 0.0897(19) 0.106(2) -0.0139(15) -0.0130(18) 0.0145(19)
F1 0.249(11) 0.151(8) 0.140(6) 0.003(5) -0.043(7) 0.094(7)
F3 0.263(6) 0.260(6) 0.260(6) -0.019(4) 0.011(4) 0.025(4)
F4 0.266(6) 0.272(6) 0.258(6) -0.007(4) 0.015(4) 0.006(4)
F6 0.212(6) 0.229(6) 0.208(6) 0.023(4) -0.054(4) -0.007(5)
F9 0.265(5) 0.269(5) 0.264(5) -0.002(4) 0.010(4) 0.006(4)
F10 0.299(9) 0.304(9) 0.315(9) 0.024(5) 0.013(5) -0.018(5)
Cl2 0.286(4) 0.264(4) 0.224(4) 0.015(3) 0.003(4) -0.040(4)
C52 0.264(5) 0.238(5) 0.194(4) -0.004(4) 0.018(4) -0.034(4)
Cl1 0.260(4) 0.216(4) 0.164(3) -0.015(3) 0.031(3) -0.032(3)

loop_
_atom_type_symbol
_atom_type_description
_atom_type_scat_dispersion_real
_atom_type_scat_dispersion_imag
_atom_type_scat_source
C C 0.0033 0.0016 'International Tables Vol C Tables 4.2.6.8 and 6.1.1.4'
H H 0.0000 0.0000 'International Tables Vol C Tables 4.2.6.8 and 6.1.1.4'
F F 0.0171 0.0103 'International Tables Vol C Tables 4.2.6.8 and 6.1.1.4'
Ir Ir -1.4442 7.9887 'International Tables Vol C Tables 4.2.6.8 and 6.1.1.4'
N N 0.0061 0.0033 'International Tables Vol C Tables 4.2.6.8 and 6.1.1.4'
P P 0.1023 0.0942 'International Tables Vol C Tables 4.2.6.8 and 6.1.1.4'
Cl Cl 0.1484 0.1585 'International Tables Vol C Tables 4.2.6.8 and 6.1.1.4'

loop_
_geom_angle_atom_site_label_1
_geom_angle_atom_site_label_2
_geom_angle_atom_site_label_3
_geom_angle
N1 Ir1 N3 99.8(2)
N1 Ir1 N4 85.9(2)
N2 Ir1 N1 175.9(2)
N2 Ir1 N3 83.8(2)
N2 Ir1 N4 97.0(2)
N4 Ir1 N3 76.1(2)
C15 Ir1 N1 79.9(2)
C15 Ir1 N2 96.8(2)
C15 Ir1 N3 173.0(2)
C15 Ir1 N4 96.9(2)
C30 Ir1 N1 98.1(3)
C30 Ir1 N2 79.1(3)
C30 Ir1 N3 101.5(2)
C30 Ir1 N4 175.7(3)
C30 Ir1 C15 85.4(3)
C1 N1 Ir1 122.2(5)
C9 N1 Ir1 117.4(4)
C9 N1 C1 120.3(6)
C16 N2 Ir1 121.3(5)
C16 N2 C24 119.3(6)
C24 N2 Ir1 119.4(4)
C31 N3 Ir1 127.5(5)
C39 N3 Ir1 111.4(4)
C39 N3 C31 118.5(6)
C40 N4 Ir1 115.9(5)
C44 N4 Ir1 123.1(4)
C44 N4 C40 120.9(6)
C41 N5 C50 107.1(6)
C41 N5 C51 128.3(6)
C50 N5 C51 120.6(7)
N1 C1 H1 118.8
C2 C1 N1 122.4(7)
C2 C1 H1 118.8
C4 C5 H5 120.2
C4 C5 C6 119.6(9)
C6 C5 H5 120.2
C1 C2 H2 119.8
C1 C2 C3 120.4(7)
C3 C2 H2 119.8
C2 C3 C4 122.4(8)
C2 C3 C8 119.0(7)
C8 C3 C4 118.5(8)
C5 C4 C3 121.3(9)
C5 C4 H4 119.4
C3 C4 H4 119.4
C5 C6 H6 118.5
C7 C6 C5 123.0(11)
C7 C6 H6 118.5
C6 C7 H7 120.4
C6 C7 C8 119.3(10)
C8 C7 H7 120.4
C3 C8 C9 117.3(7)
C7 C8 C3 118.2(7)
C7 C8 C9 124.4(7)
N1 C9 C8 119.9(6)
N1 C9 C10 113.0(5)
C8 C9 C10 127.1(6)
C11 C10 C9 127.4(6)
C11 C10 C15 118.1(6)
C15 C10 C9 114.3(5)
C10 C11 H11 118.8
C12 C11 C10 122.4(6)
C12 C11 H11 118.8
C11 C12 H12 120.4
C11 C12 C13 119.2(6)
C13 C12 H12 120.4
C12 C13 H13 119.5
C12 C13 C14 121.0(7)
C14 C13 H13 119.5
C13 C14 H14 119.6
C15 C14 C13 120.8(7)
C15 C14 H14 119.6
C10 C15 Ir1 114.5(5)
C14 C15 Ir1 127.2(5)
C14 C15 C10 118.3(6)
N2 C16 H16 119.0
N2 C16 C17 122.0(8)
C17 C16 H16 119.0
C16 C17 H17 120.0
C16 C17 C18 120.0(8)
C18 C17 H17 120.0
C17 C18 C19 119.3(9)
C17 C18 C23 118.6(7)
C19 C18 C23 122.0(8)
C18 C19 H19 120.0
C20 C19 C18 119.9(10)
C20 C19 H19 120.0
C19 C20 H20 121.3
C19 C20 C21 117.4(9)
C21 C20 H20 121.3
C20 C21 H21 118.6
C22 C21 C20 122.9(11)
C22 C21 H21 118.5
C21 C22 H22 119.0
C21 C22 C23 122.0(11)
C23 C22 H22 119.0
C22 C23 C18 115.4(7)
C22 C23 C24 127.0(7)
C24 C23 C18 117.5(7)
N2 C24 C23 122.4(6)
N2 C24 C25 110.3(6)
C23 C24 C25 127.3(6)
C26 C25 C24 127.3(7)
C30 C25 C24 115.8(6)
C30 C25 C26 116.5(6)
C25 C26 H26 118.5
C27 C26 C25 122.9(9)
C27 C26 H26 118.5
C26 C27 H27 120.5
C26 C27 C28 119.1(9)
C28 C27 H27 120.4
C27 C28 H28 120.1
C29 C28 C27 119.9(9)
C29 C28 H28 120.0
C28 C29 H29 119.1
C28 C29 C30 121.9(8)
C30 C29 H29 119.1
C25 C30 Ir1 115.1(5)
C29 C30 Ir1 125.7(6)
C29 C30 C25 119.0(6)
N3 C31 C32 119.5(6)
N3 C31 C36 121.6(7)
C36 C31 C32 118.9(7)
C31 C32 H32 120.4
C33 C32 C31 119.2(8)
C33 C32 H32 120.4
C32 C33 H33 119.3
C34 C33 C32 121.4(10)
C34 C33 H33 119.3
C33 C34 H34 119.6
C35 C34 C33 120.7(9)
C35 C34 H34 119.6
C34 C35 H35 119.5
C34 C35 C36 121.1(9)
C36 C35 H35 119.5
C31 C36 C35 118.6(8)
C37 C36 C31 118.1(7)
C37 C36 C35 123.3(8)
C36 C37 H37 119.8
C36 C37 C38 120.4(7)
C38 C37 H37 119.8
C37 C38 H38 120.7
C39 C38 C37 118.6(7)
C39 C38 H38 120.7
N3 C39 C38 122.2(7)
N3 C39 C40 116.2(6)
C38 C39 C40 121.5(7)
N4 C40 C39 115.5(6)
N4 C40 C41 119.3(6)
C41 C40 C39 125.0(6)
N5 C41 C40 132.3(7)
N5 C41 C42 108.8(6)
C40 C41 C42 118.9(6)
C41 C42 C45 107.5(7)
C43 C42 C41 119.7(7)
C43 C42 C45 132.7(8)
C42 C43 H43 121.2
C42 C43 C44 117.5(7)
C44 C43 H43 121.2
N4 C44 C43 123.1(6)
N4 C44 H44 118.4
C43 C44 H44 118.4
C46 C45 C42 134.4(9)
C46 C45 C50 119.1(8)
C50 C45 C42 106.2(7)
C45 C46 H46 120.5
C45 C46 C47 118.9(11)
C47 C46 H46 120.5
C46 C47 H47 120.1
C48 C47 C46 119.8(9)
C48 C47 H47 120.1
C47 C48 H48 117.8
C47 C48 C49 124.5(9)
C49 C48 H48 117.8
C48 C49 H49 123.0
C48 C49 C50 113.9(9)
C50 C49 H49 123.0
C45 C50 N5 110.2(7)
C49 C50 N5 126.4(8)
C49 C50 C45 123.4(8)
N5 C51 H51A 109.5
N5 C51 H51B 109.5
N5 C51 H51C 109.5
H51A C51 H51B 109.5
H51A C51 H51C 109.5
H51B C51 H51C 109.5
F1 P1 F4 83.7(8)
F3 P1 F1 88.7(8)
F3 P1 F4 156.3(10)
F3 P1 F6 92.5(8)
F3 P1 F9 83.0(10)
F3 P1 F10 105.7(10)
F6 P1 F1 178.6(7)
F6 P1 F4 94.8(8)
F6 P1 F9 96.6(8)
F9 P1 F1 82.8(8)
F9 P1 F4 73.8(8)
F10 P1 F1 87.4(9)
F10 P1 F4 96.3(10)
F10 P1 F6 92.9(9)
F10 P1 F9 166.8(10)
Cl2 C52 H52A 108.8
Cl2 C52 H52B 108.8
Cl2 C52 Cl1 113.8(8)
H52A C52 H52B 107.7
Cl1 C52 H52A 108.8
Cl1 C52 H52B 108.8

loop_
_geom_bond_atom_site_label_1
_geom_bond_atom_site_label_2
_geom_bond_distance
Ir1 N1 2.043(5)
Ir1 N2 2.033(6)
Ir1 N3 2.242(6)
Ir1 N4 2.146(6)
Ir1 C15 2.010(6)
Ir1 C30 2.002(7)
N1 C1 1.366(9)
N1 C9 1.342(8)
N2 C16 1.352(10)
N2 C24 1.370(9)
N3 C31 1.379(9)
N3 C39 1.355(9)
N4 C40 1.351(9)
N4 C44 1.335(8)
N5 C41 1.395(9)
N5 C50 1.409(10)
N5 C51 1.443(10)
C1 H1 0.9300
C1 C2 1.340(12)
C5 H5 0.9300
C5 C4 1.317(14)
C5 C6 1.393(17)
C2 H2 0.9300
C2 C3 1.393(12)
C3 C4 1.435(11)
C3 C8 1.420(10)
C4 H4 0.9300
C6 H6 0.9300
C6 C7 1.348(13)
C7 H7 0.9300
C7 C8 1.415(11)
C8 C9 1.448(9)
C9 C10 1.480(9)
C10 C11 1.399(9)
C10 C15 1.433(9)
C11 H11 0.9300
C11 C12 1.360(10)
C12 H12 0.9300
C12 C13 1.365(11)
C13 H13 0.9300
C13 C14 1.395(10)
C14 H14 0.9300
C14 C15 1.381(9)
C16 H16 0.9300
C16 C17 1.386(11)
C17 H17 0.9300
C17 C18 1.392(11)
C18 C19 1.418(11)
C18 C23 1.444(11)
C19 H19 0.9300
C19 C20 1.384(15)
C20 H20 0.9300
C20 C21 1.435(18)
C21 H21 0.9300
C21 C22 1.347(15)
C22 H22 0.9300
C22 C23 1.412(12)
C23 C24 1.396(9)
C24 C25 1.472(7)
C25 C26 1.418(10)
C25 C30 1.423(10)
C26 H26 0.9300
C26 C27 1.364(13)
C27 H27 0.9300
C27 C28 1.392(15)
C28 H28 0.9300
C28 C29 1.374(11)
C29 H29 0.9300
C29 C30 1.400(10)
C31 C32 1.416(11)
C31 C36 1.415(10)
C32 H32 0.9300
C32 C33 1.384(11)
C33 H33 0.9300
C33 C34 1.379(15)
C34 H34 0.9300
C34 C35 1.336(15)
C35 H35 0.9300
C35 C36 1.425(13)
C36 C37 1.386(12)
C37 H37 0.9300
C37 C38 1.402(12)
C38 H38 0.9300
C38 C39 1.394(9)
C39 C40 1.471(9)
C40 C41 1.401(10)
C41 C42 1.422(10)
C42 C43 1.379(11)
C42 C45 1.436(10)
C43 H43 0.9300
C43 C44 1.387(10)
C44 H44 0.9300
C45 C46 1.366(11)
C45 C50 1.404(11)
C46 H46 0.9300
C46 C47 1.392(13)
C47 H47 0.9300
C47 C48 1.369(15)
C48 H48 0.9300
C48 C49 1.371(14)
C49 H49 0.9300
C49 C50 1.403(11)
C51 H51A 0.9600
C51 H51B 0.9600
C51 H51C 0.9600
P1 F1 1.544(9)
P1 F3 1.446(16)
P1 F4 1.575(16)
P1 F6 1.495(12)
P1 F9 1.516(18)
P1 F10 1.477(19)
Cl2 C52 1.684(10)
C52 H52A 0.9700
C52 H52B 0.9700
C52 Cl1 1.707(10)

loop_
_geom_torsion_atom_site_label_1
_geom_torsion_atom_site_label_2
_geom_torsion_atom_site_label_3
_geom_torsion_atom_site_label_4
_geom_torsion
Ir1 N1 C1 C2 175.2(6)
Ir1 N1 C9 C8 -168.5(4)
Ir1 N1 C9 C10 11.3(7)
Ir1 N2 C16 C17 177.9(6)
Ir1 N2 C24 C23 178.1(5)
Ir1 N2 C24 C25 -3.9(8)
Ir1 N3 C31 C32 -29.2(10)
Ir1 N3 C31 C36 151.1(6)
Ir1 N3 C39 C38 -153.7(6)
Ir1 N3 C39 C40 22.3(7)
Ir1 N4 C40 C39 15.4(7)
Ir1 N4 C40 C41 -170.6(5)
Ir1 N4 C44 C43 177.1(5)
N1 Ir1 N2 C16 132(3)
N1 Ir1 N2 C24 -46(3)
N1 Ir1 N3 C31 104.8(6)
N1 Ir1 N3 C39 -94.0(5)
N1 Ir1 N4 C40 98.3(5)
N1 Ir1 N4 C44 -77.0(5)
N1 Ir1 C15 C10 2.9(4)
N1 Ir1 C15 C14 -175.4(7)
N1 Ir1 C30 C25 180.0(5)
N1 Ir1 C30 C29 -5.7(7)
N1 C1 C2 C3 -4.5(12)
N1 C9 C10 C11 166.0(6)
N1 C9 C10 C15 -8.6(8)
N2 Ir1 N1 C1 138(3)
N2 Ir1 N1 C9 -45(3)
N2 Ir1 N3 C31 -73.1(6)
N2 Ir1 N3 C39 88.0(5)
N2 Ir1 N4 C40 -84.6(5)
N2 Ir1 N4 C44 100.0(5)
N2 Ir1 C15 C10 -179.6(5)
N2 Ir1 C15 C14 2.1(7)
N2 Ir1 C30 C25 3.0(5)
N2 Ir1 C30 C29 177.4(7)
N2 C16 C17 C18 3.9(12)
N2 C24 C25 C26 -165.6(9)
N2 C24 C25 C30 6.4(9)
N3 Ir1 N1 C1 -11.5(6)
N3 Ir1 N1 C9 164.8(5)
N3 Ir1 N2 C16 -77.7(6)
N3 Ir1 N2 C24 103.6(5)
N3 Ir1 N4 C40 -2.8(5)
N3 Ir1 N4 C44 -178.2(6)
N3 Ir1 C15 C10 -85.2(19)
N3 Ir1 C15 C14 97(2)
N3 Ir1 C30 C25 -78.2(6)
N3 Ir1 C30 C29 96.1(7)
N3 C31 C32 C33 175.9(9)
N3 C31 C36 C35 -179.0(9)
N3 C31 C36 C37 2.6(12)
N3 C39 C40 N4 -25.9(9)
N3 C39 C40 C41 160.4(7)
N4 Ir1 N1 C1 -86.6(5)
N4 Ir1 N1 C9 89.6(5)
N4 Ir1 N2 C16 -2.6(6)
N4 Ir1 N2 C24 178.8(5)
N4 Ir1 N3 C31 -171.9(6)
N4 Ir1 N3 C39 -10.7(5)
N4 Ir1 C15 C10 -81.7(5)
N4 Ir1 C15 C14 100.0(6)
N4 Ir1 C30 C25 -23(4)
N4 Ir1 C30 C29 152(3)
N4 C40 C41 N5 170.4(7)
N4 C40 C41 C42 -9.2(9)
N5 C41 C42 C43 -172.9(6)
N5 C41 C42 C45 3.8(7)
C1 N1 C9 C8 7.8(9)
C1 N1 C9 C10 -172.4(6)
C1 C2 C3 C4 -173.8(8)
C1 C2 C3 C8 2.6(11)
C5 C6 C7 C8 4.1(19)
C2 C3 C4 C5 175.5(10)
C2 C3 C8 C7 -172.8(7)
C2 C3 C8 C9 4.0(10)
C3 C8 C9 N1 -9.3(9)
C3 C8 C9 C10 171.0(6)
C4 C5 C6 C7 -1(2)
C4 C3 C8 C7 3.8(11)
C4 C3 C8 C9 -179.4(7)
C6 C5 C4 C3 -0.5(18)
C6 C7 C8 C3 -5.3(13)
C6 C7 C8 C9 178.1(9)
C7 C8 C9 N1 167.3(7)
C7 C8 C9 C10 -12.4(11)
C8 C3 C4 C5 -0.9(13)
C8 C9 C10 C11 -14.3(10)
C8 C9 C10 C15 171.1(6)
C9 N1 C1 C2 -0.9(11)
C9 C10 C11 C12 -177.2(6)
C9 C10 C15 Ir1 2.1(7)
C9 C10 C15 C14 -179.5(6)
C10 C11 C12 C13 -1.7(11)
C11 C10 C15 Ir1 -173.0(5)
C11 C10 C15 C14 5.3(9)
C11 C12 C13 C14 3.6(12)
C12 C13 C14 C15 -0.9(12)
C13 C14 C15 Ir1 174.6(6)
C13 C14 C15 C10 -3.6(10)
C15 Ir1 N1 C1 175.6(6)
C15 Ir1 N1 C9 -8.2(5)
C15 Ir1 N2 C16 95.3(6)
C15 Ir1 N2 C24 -83.4(5)
C15 Ir1 N3 C31 -168.3(17)
C15 Ir1 N3 C39 -7(2)
C15 Ir1 N4 C40 177.6(5)
C15 Ir1 N4 C44 2.3(6)
C15 Ir1 C30 C25 100.9(6)
C15 Ir1 C30 C29 -84.8(7)
C15 C10 C11 C12 -2.8(10)
C16 N2 C24 C23 -0.6(10)
C16 N2 C24 C25 177.4(7)
C16 C17 C18 C19 178.8(8)
C16 C17 C18 C23 -0.3(11)
C17 C18 C19 C20 -177.3(9)
C17 C18 C23 C22 173.2(8)
C17 C18 C23 C24 -3.4(10)
C18 C19 C20 C21 2.7(16)
C18 C23 C24 N2 4.0(10)
C18 C23 C24 C25 -173.7(7)
C19 C18 C23 C22 -5.9(11)
C19 C18 C23 C24 177.5(8)
C19 C20 C21 C22 -2.8(19)
C20 C21 C22 C23 -1.8(18)
C21 C22 C23 C18 5.9(14)
C21 C22 C23 C24 -177.9(9)
C22 C23 C24 N2 -172.1(8)
C22 C23 C24 C25 10.2(13)
C23 C18 C19 C20 1.7(14)
C23 C24 C25 C26 12.3(14)
C23 C24 C25 C30 -175.7(7)
C24 N2 C16 C17 -3.4(11)
C24 C25 C26 C27 -177.5(11)
C24 C25 C30 Ir1 -6.1(9)
C24 C25 C30 C29 179.1(7)
C25 C26 C27 C28 -7(2)
C26 C25 C30 Ir1 166.7(7)
C26 C25 C30 C29 -8.0(12)
C26 C27 C28 C29 0.5(19)
C27 C28 C29 C30 1.7(15)
C28 C29 C30 Ir1 -171.8(7)
C28 C29 C30 C25 2.3(12)
C30 Ir1 N1 C1 91.7(6)
C30 Ir1 N1 C9 -92.0(5)
C30 Ir1 N2 C16 179.3(6)
C30 Ir1 N2 C24 0.7(5)
C30 Ir1 N3 C31 4.4(6)
C30 Ir1 N3 C39 165.6(5)
C30 Ir1 N4 C40 -59(3)
C30 Ir1 N4 C44 125(3)
C30 Ir1 C15 C10 101.9(5)
C30 Ir1 C15 C14 -76.3(6)
C30 C25 C26 C27 10.5(16)
C31 N3 C39 C38 9.4(10)
C31 N3 C39 C40 -174.7(6)
C31 C32 C33 C34 5.0(17)
C31 C36 C37 C38 3.4(13)
C32 C31 C36 C35 1.4(13)
C32 C31 C36 C37 -177.1(8)
C32 C33 C34 C35 -2(2)
C33 C34 C35 C36 -1(2)
C34 C35 C36 C31 1.3(17)
C34 C35 C36 C37 179.7(11)
C35 C36 C37 C38 -175.0(9)
C36 C31 C32 C33 -4.4(13)
C36 C37 C38 C39 -3.0(13)
C37 C38 C39 N3 -3.6(11)
C37 C38 C39 C40 -179.3(7)
C38 C39 C40 N4 150.1(7)
C38 C39 C40 C41 -23.6(11)
C39 N3 C31 C32 170.8(7)
C39 N3 C31 C36 -8.9(11)
C39 C40 C41 N5 -16.1(12)
C39 C40 C41 C42 164.3(6)
C40 N4 C44 C43 2.0(10)
C40 C41 C42 C43 6.8(9)
C40 C41 C42 C45 -176.6(6)
C41 N5 C50 C45 0.3(8)
C41 N5 C50 C49 179.7(7)
C41 C42 C43 C44 -0.3(10)
C41 C42 C45 C46 -176.6(8)
C41 C42 C45 C50 -3.5(8)
C42 C43 C44 N4 -4.3(10)
C42 C45 C46 C47 175.9(8)
C42 C45 C50 N5 2.0(8)
C42 C45 C50 C49 -177.4(7)
C43 C42 C45 C46 -0.6(14)
C43 C42 C45 C50 172.5(7)
C44 N4 C40 C39 -169.2(6)
C44 N4 C40 C41 4.9(10)
C45 C42 C43 C44 -175.9(7)
C45 C46 C47 C48 0.5(14)
C46 C45 C50 N5 176.4(7)
C46 C45 C50 C49 -3.1(12)
C46 C47 C48 C49 -5.5(16)
C47 C48 C49 C50 5.8(14)
C48 C49 C50 N5 179.2(8)
C48 C49 C50 C45 -1.4(12)
C50 N5 C41 C40 177.9(7)
C50 N5 C41 C42 -2.5(8)
C50 C45 C46 C47 3.5(12)
C51 N5 C41 C40 -24.7(12)
C51 N5 C41 C42 155.0(7)
C51 N5 C50 C45 -159.3(7)
C51 N5 C50 C49 20.1(11)
